data_1550003
loop_
_publ_author_name
'K\"ogel, Julius F'
'Timoshkin, Alexey Y.'
'Schr\"oder, Artem'
'Lork, Enno'
'Beckmann, Jens'

_publ_section_title
;
 Al(OCArF3)<sub>3</sub> - a thermally stable Lewis superacid.
;
_journal_issue 43
_journal_name_full 'Chemical science'
_journal_page_first 8178
_journal_page_last 8183
_journal_paper_doi 10.1039/c8sc02981d
_journal_volume 9
_journal_year 2018
_chemical_formula_sum 'C77 H17 Al Cl2 F46 O3'
_chemical_formula_weight 1961.79
_space_group_IT_number 2
_space_group_name_Hall '-P 1'
_space_group_name_H-M_alt 'P -1'
_symmetry_cell_setting triclinic
_symmetry_space_group_name_Hall '-P 1'
_symmetry_space_group_name_H-M 'P -1'
_atom_sites_solution_hydrogens geom
_atom_sites_solution_primary direct
_atom_sites_solution_secondary difmap
_audit_creation_method SHELXL-97
_audit_update_record
;
2018-01-22 deposited with the CCDC.
2018-10-02 downloaded from the CCDC.
;
_cell_angle_alpha 83.4410(10)
_cell_angle_beta 84.2750(10)
_cell_angle_gamma 85.1470(10)
_cell_formula_units_Z 2
_cell_length_a 11.8720(2)
_cell_length_b 13.5786(3)
_cell_length_c 22.6501(4)
_cell_measurement_reflns_used 9716
_cell_measurement_temperature 100
_cell_measurement_theta_max 28.35
_cell_measurement_theta_min 2.49
_cell_volume 3599.41(12)
_computing_cell_refinement 'Bruker SAINT'
_computing_data_collection 'Bruker APEX2'
_computing_data_reduction 'Bruker SAINT'
_computing_molecular_graphics 'Bruker SHELXTL'
_computing_publication_material 'Bruker SHELXTL'
_computing_structure_refinement 'SHELXL-2013 (Sheldrick 2013)'
_computing_structure_solution 'SHELXS-97 (Sheldrick 2008)'
_diffrn_ambient_temperature 100
_diffrn_measured_fraction_theta_full 0.998
_diffrn_measured_fraction_theta_max 0.998
_diffrn_measurement_device_type 'Bruker Venture D8 CMOS'
_diffrn_measurement_method '\f and \w scans'
_diffrn_radiation_monochromator graphite
_diffrn_radiation_source 'fine-focus sealed tube'
_diffrn_radiation_type MoK\a
_diffrn_radiation_wavelength 0.71073
_diffrn_reflns_av_R_equivalents 0.0613
_diffrn_reflns_av_sigmaI/netI 0.0256
_diffrn_reflns_limit_h_max 15
_diffrn_reflns_limit_h_min -15
_diffrn_reflns_limit_k_max 18
_diffrn_reflns_limit_k_min -18
_diffrn_reflns_limit_l_max 30
_diffrn_reflns_limit_l_min -30
_diffrn_reflns_number 244883
_diffrn_reflns_theta_full 28.58
_diffrn_reflns_theta_max 28.58
_diffrn_reflns_theta_min 2.21
_exptl_absorpt_coefficient_mu 0.275
_exptl_absorpt_correction_T_max 0.7457
_exptl_absorpt_correction_T_min 0.7159
_exptl_absorpt_correction_type multi-scan
_exptl_absorpt_process_details 'SADABS; Bruker, 2000'
_exptl_crystal_colour yellow
_exptl_crystal_density_diffrn 1.810
_exptl_crystal_density_method 'not measured'
_exptl_crystal_description block
_exptl_crystal_F_000 1928
_exptl_crystal_size_max 0.08
_exptl_crystal_size_mid 0.08
_exptl_crystal_size_min 0.07
_platon_squeeze_details
;
;
_refine_diff_density_max 0.370
_refine_diff_density_min -0.542
_refine_diff_density_rms 0.057
_refine_ls_extinction_method none
_refine_ls_goodness_of_fit_ref 1.096
_refine_ls_hydrogen_treatment constr
_refine_ls_matrix_type full
_refine_ls_number_parameters 1162
_refine_ls_number_reflns 18346
_refine_ls_number_restraints 0
_refine_ls_restrained_S_all 1.096
_refine_ls_R_factor_all 0.0584
_refine_ls_R_factor_gt 0.0439
_refine_ls_shift/su_max 0.001
_refine_ls_shift/su_mean 0.000
_refine_ls_structure_factor_coef Fsqd
_refine_ls_weighting_details 'calc w=1/[\s^2^(Fo^2^)+(0.0333P)^2^+2.7840P] where P=(Fo^2^+2Fc^2^)/3'
_refine_ls_weighting_scheme calc
_refine_ls_wR_factor_gt 0.0864
_refine_ls_wR_factor_ref 0.0916
_reflns_number_gt 15680
_reflns_number_total 18346
_reflns_threshold_expression >2sigma(I)
_cod_data_source_file c8sc02981d2.cif
_cod_data_source_block shelxl_CCDC2
_cod_depositor_comments
;
The following automatic conversions were performed:

'_symmetry_cell_setting' value 'Triclinic' changed to 'triclinic'
according to
/home/data/users/saulius/crontab/automatic-downloads/rss-feeds/RSC/lib/dictionaries/cif_core.dic
dictionary named 'cif_core.dic' version 2.4.2 from 2011-04-26.

Automatic conversion script
Id: cif_fix_values 4973 2017-02-22 13:04:09Z antanas 

 Adding full bibliography for 1550001--1550014.cif.
;
_cod_original_sg_symbol_H-M P-1
_cod_database_code 1550003

loop_
_symmetry_equiv_pos_as_xyz
'x, y, z'
'-x, -y, -z'

loop_
_atom_site_label
_atom_site_type_symbol
_atom_site_fract_x
_atom_site_fract_y
_atom_site_fract_z
_atom_site_U_iso_or_equiv
_atom_site_adp_type
_atom_site_occupancy
_atom_site_symmetry_multiplicity
_atom_site_calc_flag
_atom_site_refinement_flags
C1 C 0.66476(13) 0.30798(11) 0.14883(7) 0.0113(3) Uani 1 1 d .
C2 C 0.65413(13) 0.30721(12) 0.37113(7) 0.0122(3) Uani 1 1 d .
C3 C 0.32564(13) 0.45849(11) 0.25652(7) 0.0113(3) Uani 1 1 d .
C4 C 0.04219(14) 0.83459(12) 0.22981(7) 0.0139(3) Uani 1 1 d .
C5 C 0.66916(19) 0.87720(15) 0.11242(9) 0.0291(4) Uani 1 1 d .
H5A H 0.7006 0.8079 0.1217 0.035 Uiso 1 1 calc R
H5B H 0.5868 0.8758 0.1090 0.035 Uiso 1 1 calc R
C10 C 0.78539(13) 0.25608(12) 0.13416(7) 0.0124(3) Uani 1 1 d .
C11 C 0.86086(14) 0.27855(12) 0.08421(7) 0.0151(3) Uani 1 1 d .
C12 C 0.96576(14) 0.22633(13) 0.07473(8) 0.0180(3) Uani 1 1 d .
C13 C 0.99854(14) 0.14859(13) 0.11509(8) 0.0191(4) Uani 1 1 d .
C14 C 0.92552(15) 0.12297(12) 0.16444(8) 0.0174(3) Uani 1 1 d .
C15 C 0.82111(14) 0.17489(12) 0.17308(7) 0.0137(3) Uani 1 1 d .
C20 C 0.58390(13) 0.23265(11) 0.13278(7) 0.0113(3) Uani 1 1 d .
C21 C 0.51186(14) 0.17897(12) 0.17403(7) 0.0131(3) Uani 1 1 d .
C22 C 0.44500(14) 0.11020(13) 0.15720(8) 0.0170(3) Uani 1 1 d .
C23 C 0.44900(14) 0.09077(13) 0.09888(8) 0.0175(3) Uani 1 1 d .
C24 C 0.52047(14) 0.14113(12) 0.05674(7) 0.0147(3) Uani 1 1 d .
C25 C 0.58567(13) 0.20990(12) 0.07404(7) 0.0125(3) Uani 1 1 d .
C30 C 0.64771(14) 0.41194(12) 0.11416(7) 0.0138(3) Uani 1 1 d .
C31 C 0.54982(15) 0.44958(13) 0.08865(7) 0.0163(3) Uani 1 1 d .
C32 C 0.53378(17) 0.54755(13) 0.06460(8) 0.0225(4) Uani 1 1 d .
C33 C 0.6169(2) 0.61145(13) 0.06512(8) 0.0276(4) Uani 1 1 d .
C34 C 0.71480(18) 0.57783(13) 0.09108(8) 0.0243(4) Uani 1 1 d .
C35 C 0.72778(15) 0.48078(13) 0.11606(7) 0.0181(3) Uani 1 1 d .
C40 C 0.77280(13) 0.26651(12) 0.34346(7) 0.0141(3) Uani 1 1 d .
C41 C 0.83350(14) 0.33064(13) 0.30211(7) 0.0154(3) Uani 1 1 d .
C42 C 0.93758(14) 0.30288(14) 0.27333(8) 0.0186(3) Uani 1 1 d .
C43 C 0.98706(14) 0.20860(14) 0.28666(8) 0.0207(4) Uani 1 1 d .
C44 C 0.93209(15) 0.14405(13) 0.32867(8) 0.0207(4) Uani 1 1 d .
C45 C 0.82782(14) 0.17335(13) 0.35681(8) 0.0164(3) Uani 1 1 d .
C50 C 0.58192(13) 0.22499(12) 0.40451(7) 0.0122(3) Uani 1 1 d .
C51 C 0.51736(14) 0.23178(12) 0.45870(7) 0.0151(3) Uani 1 1 d .
C52 C 0.44402(15) 0.16079(13) 0.48344(7) 0.0174(3) Uani 1 1 d .
C53 C 0.43038(14) 0.08099(13) 0.45329(8) 0.0172(3) Uani 1 1 d .
C54 C 0.49150(15) 0.07200(12) 0.39900(8) 0.0172(3) Uani 1 1 d .
C55 C 0.56441(14) 0.14308(12) 0.37565(7) 0.0152(3) Uani 1 1 d .
C60 C 0.68496(13) 0.38166(12) 0.41317(7) 0.0120(3) Uani 1 1 d .
C61 C 0.75155(14) 0.34928(12) 0.45992(7) 0.0134(3) Uani 1 1 d .
C62 C 0.79136(15) 0.41226(13) 0.49524(7) 0.0173(3) Uani 1 1 d .
C63 C 0.76455(15) 0.51294(13) 0.48485(7) 0.0185(3) Uani 1 1 d .
C64 C 0.69747(15) 0.54806(12) 0.44015(7) 0.0169(3) Uani 1 1 d .
C65 C 0.65737(14) 0.48335(12) 0.40547(7) 0.0143(3) Uani 1 1 d .
C70 C 0.24683(13) 0.40587(12) 0.30723(7) 0.0135(3) Uani 1 1 d .
C71 C 0.26691(14) 0.30939(13) 0.33366(7) 0.0156(3) Uani 1 1 d .
C72 C 0.18933(15) 0.26496(13) 0.37624(8) 0.0184(3) Uani 1 1 d .
C73 C 0.08881(15) 0.31603(14) 0.39420(8) 0.0210(4) Uani 1 1 d .
C74 C 0.06638(14) 0.41183(14) 0.36898(8) 0.0192(4) Uani 1 1 d .
C75 C 0.14378(14) 0.45415(13) 0.32644(8) 0.0167(3) Uani 1 1 d .
C80 C 0.35458(13) 0.56117(12) 0.27184(7) 0.0130(3) Uani 1 1 d .
C81 C 0.35583(14) 0.58606(13) 0.32963(7) 0.0155(3) Uani 1 1 d .
C82 C 0.39342(14) 0.67463(13) 0.34205(8) 0.0183(3) Uani 1 1 d .
C83 C 0.43432(14) 0.74117(13) 0.29664(9) 0.0191(4) Uani 1 1 d .
C84 C 0.43782(14) 0.71809(13) 0.23863(8) 0.0180(3) Uani 1 1 d .
C85 C 0.40016(14) 0.62929(12) 0.22754(7) 0.0146(3) Uani 1 1 d .
C90 C 0.25601(13) 0.46390(12) 0.20102(7) 0.0126(3) Uani 1 1 d .
C91 C 0.19403(14) 0.54558(12) 0.17488(7) 0.0153(3) Uani 1 1 d .
C92 C 0.13852(15) 0.54347(13) 0.12404(8) 0.0193(3) Uani 1 1 d .
C93 C 0.14164(16) 0.45664(14) 0.09792(8) 0.0217(4) Uani 1 1 d .
C94 C 0.19818(15) 0.37278(13) 0.12378(8) 0.0185(3) Uani 1 1 d .
C95 C 0.25169(13) 0.37631(12) 0.17475(7) 0.0142(3) Uani 1 1 d .
C100 C 0.10815(13) 0.86062(12) 0.27495(7) 0.0143(3) Uani 1 1 d .
C101 C 0.17853(14) 0.94080(12) 0.26334(8) 0.0156(3) Uani 1 1 d .
H101 H 0.1856 0.9764 0.2247 0.019 Uiso 1 1 calc R
C102 C 0.23700(15) 0.96751(13) 0.30795(8) 0.0191(3) Uani 1 1 d .
H102 H 0.2832 1.0222 0.3002 0.023 Uiso 1 1 calc R
C103 C 0.22842(15) 0.91465(14) 0.36424(8) 0.0219(4) Uani 1 1 d .
H103 H 0.2690 0.9334 0.3947 0.026 Uiso 1 1 calc R
C104 C 0.16131(16) 0.83486(14) 0.37639(8) 0.0219(4) Uani 1 1 d .
H104 H 0.1566 0.7989 0.4150 0.026 Uiso 1 1 calc R
C105 C 0.10118(15) 0.80760(13) 0.33243(8) 0.0184(3) Uani 1 1 d .
H105 H 0.0550 0.7530 0.3409 0.022 Uiso 1 1 calc R
C110 C 0.08181(14) 0.84894(12) 0.16747(7) 0.0141(3) Uani 1 1 d .
C111 C 0.00357(15) 0.87084(12) 0.12415(8) 0.0168(3) Uani 1 1 d .
H111 H -0.0754 0.8773 0.1362 0.020 Uiso 1 1 calc R
C112 C 0.04114(17) 0.88290(13) 0.06426(8) 0.0214(4) Uani 1 1 d .
H112 H -0.0116 0.8999 0.0352 0.026 Uiso 1 1 calc R
C113 C 0.15646(17) 0.87001(14) 0.04678(8) 0.0241(4) Uani 1 1 d .
H113 H 0.1820 0.8764 0.0055 0.029 Uiso 1 1 calc R
C114 C 0.23477(16) 0.84803(13) 0.08863(8) 0.0222(4) Uani 1 1 d .
H114 H 0.3133 0.8388 0.0760 0.027 Uiso 1 1 calc R
C115 C 0.19858(14) 0.83959(12) 0.14857(8) 0.0170(3) Uani 1 1 d .
H115 H 0.2526 0.8274 0.1773 0.020 Uiso 1 1 calc R
C120 C -0.06544(14) 0.79248(12) 0.24769(7) 0.0151(3) Uani 1 1 d .
C121 C -0.13615(15) 0.82502(13) 0.29662(8) 0.0188(3) Uani 1 1 d .
H121 H -0.1143 0.8763 0.3174 0.023 Uiso 1 1 calc R
C122 C -0.23737(16) 0.78211(15) 0.31432(8) 0.0240(4) Uani 1 1 d .
H122 H -0.2864 0.8055 0.3463 0.029 Uiso 1 1 calc R
C123 C -0.26727(16) 0.70503(15) 0.28529(9) 0.0253(4) Uani 1 1 d .
H123 H -0.3358 0.6745 0.2985 0.030 Uiso 1 1 calc R
C124 C -0.19845(16) 0.67173(14) 0.23714(9) 0.0232(4) Uani 1 1 d .
H124 H -0.2195 0.6184 0.2178 0.028 Uiso 1 1 calc R
C125 C -0.09924(15) 0.71661(13) 0.21748(8) 0.0187(3) Uani 1 1 d .
H125 H -0.0538 0.6961 0.1835 0.022 Uiso 1 1 calc R
Al1 Al 0.57036(4) 0.39939(3) 0.25486(2) 0.00963(9) Uani 1 1 d .
F1 F 0.60976(8) 0.51602(7) 0.23711(4) 0.01473(19) Uani 1 1 d .
F11 F 0.83699(9) 0.35292(7) 0.04202(4) 0.0186(2) Uani 1 1 d .
F12 F 1.03389(9) 0.25200(8) 0.02565(5) 0.0238(2) Uani 1 1 d .
F13 F 1.09971(9) 0.09822(8) 0.10665(6) 0.0279(3) Uani 1 1 d .
F14 F 0.95479(9) 0.04660(8) 0.20461(5) 0.0228(2) Uani 1 1 d .
F15 F 0.75390(8) 0.14165(7) 0.22078(4) 0.0165(2) Uani 1 1 d .
F21 F 0.50191(8) 0.18927(7) 0.23209(4) 0.0177(2) Uani 1 1 d .
F22 F 0.37685(10) 0.06027(9) 0.19867(5) 0.0274(3) Uani 1 1 d .
F23 F 0.38546(10) 0.02254(9) 0.08375(5) 0.0280(3) Uani 1 1 d .
F24 F 0.52703(9) 0.12254(8) -0.00041(4) 0.0195(2) Uani 1 1 d .
F25 F 0.65359(8) 0.25830(7) 0.03118(4) 0.01534(19) Uani 1 1 d .
F31 F 0.46301(8) 0.39319(8) 0.08612(5) 0.0198(2) Uani 1 1 d .
F32 F 0.43560(11) 0.58005(8) 0.04185(5) 0.0312(3) Uani 1 1 d .
F33 F 0.60194(14) 0.70632(8) 0.04179(6) 0.0432(4) Uani 1 1 d .
F34 F 0.79626(12) 0.64013(8) 0.09302(6) 0.0354(3) Uani 1 1 d .
F35 F 0.82309(9) 0.45376(8) 0.14312(5) 0.0216(2) Uani 1 1 d .
F41 F 0.79368(8) 0.42510(7) 0.28927(4) 0.0180(2) Uani 1 1 d .
F42 F 0.99103(9) 0.36788(9) 0.23348(5) 0.0257(2) Uani 1 1 d .
F43 F 1.08866(9) 0.18150(9) 0.25922(5) 0.0295(3) Uani 1 1 d .
F44 F 0.97917(9) 0.05212(8) 0.34268(6) 0.0294(3) Uani 1 1 d .
F45 F 0.78276(9) 0.10509(7) 0.39788(5) 0.0207(2) Uani 1 1 d .
F51 F 0.52147(9) 0.30935(8) 0.49013(5) 0.0223(2) Uani 1 1 d .
F52 F 0.38637(10) 0.16942(8) 0.53669(5) 0.0278(3) Uani 1 1 d .
F53 F 0.35867(9) 0.01267(8) 0.47644(5) 0.0237(2) Uani 1 1 d .
F54 F 0.47903(10) -0.00517(8) 0.36911(5) 0.0253(2) Uani 1 1 d .
F55 F 0.62040(9) 0.13039(8) 0.32255(4) 0.0196(2) Uani 1 1 d .
F61 F 0.77807(8) 0.25117(7) 0.47237(4) 0.0172(2) Uani 1 1 d .
F62 F 0.85679(9) 0.37651(8) 0.53891(5) 0.0245(2) Uani 1 1 d .
F63 F 0.80460(11) 0.57568(8) 0.51779(5) 0.0286(3) Uani 1 1 d .
F64 F 0.67095(10) 0.64570(7) 0.42943(5) 0.0251(2) Uani 1 1 d .
F65 F 0.59047(9) 0.52654(7) 0.36400(5) 0.0208(2) Uani 1 1 d .
F71 F 0.36100(8) 0.25251(8) 0.32000(5) 0.0203(2) Uani 1 1 d .
F72 F 0.21171(10) 0.17061(8) 0.39916(5) 0.0281(2) Uani 1 1 d .
F73 F 0.01395(10) 0.27308(9) 0.43487(5) 0.0316(3) Uani 1 1 d .
F74 F -0.03071(9) 0.46338(9) 0.38569(5) 0.0288(3) Uani 1 1 d .
F75 F 0.11684(9) 0.54796(8) 0.30358(5) 0.0221(2) Uani 1 1 d .
F81 F 0.32261(9) 0.52417(8) 0.37751(4) 0.0219(2) Uani 1 1 d .
F82 F 0.39274(10) 0.69366(9) 0.39871(5) 0.0274(2) Uani 1 1 d .
F83 F 0.47343(9) 0.82582(8) 0.30793(6) 0.0280(3) Uani 1 1 d .
F84 F 0.47972(10) 0.78096(8) 0.19326(5) 0.0269(2) Uani 1 1 d .
F85 F 0.41056(9) 0.61066(8) 0.17024(4) 0.0188(2) Uani 1 1 d .
F91 F 0.18498(8) 0.63382(7) 0.19736(4) 0.0187(2) Uani 1 1 d .
F92 F 0.08266(10) 0.62608(8) 0.10044(5) 0.0270(2) Uani 1 1 d .
F93 F 0.08924(11) 0.45392(9) 0.04861(5) 0.0345(3) Uani 1 1 d .
F94 F 0.20090(10) 0.28634(8) 0.10013(5) 0.0281(3) Uani 1 1 d .
F95 F 0.29754(8) 0.28960(7) 0.19919(5) 0.0180(2) Uani 1 1 d .
O1 O 0.65183(9) 0.32089(8) 0.20866(5) 0.0118(2) Uani 1 1 d .
O2 O 0.58927(9) 0.35313(8) 0.32769(5) 0.0125(2) Uani 1 1 d .
O3 O 0.42646(9) 0.40332(8) 0.24412(5) 0.0120(2) Uani 1 1 d .
Cl1 Cl 0.73480(5) 0.92693(5) 0.04408(3) 0.04330(14) Uani 1 1 d .
Cl2 Cl 0.68928(4) 0.94674(4) 0.17119(3) 0.03282(11) Uani 1 1 d .

loop_
_atom_site_aniso_label
_atom_site_aniso_U_11
_atom_site_aniso_U_22
_atom_site_aniso_U_33
_atom_site_aniso_U_23
_atom_site_aniso_U_13
_atom_site_aniso_U_12
C1 0.0121(7) 0.0119(7) 0.0100(7) -0.0030(6) 0.0001(6) -0.0004(6)
C2 0.0112(7) 0.0152(7) 0.0113(7) -0.0053(6) -0.0012(6) -0.0010(6)
C3 0.0100(7) 0.0126(7) 0.0121(7) -0.0044(6) -0.0021(6) 0.0002(6)
C4 0.0127(7) 0.0097(7) 0.0192(8) -0.0024(6) -0.0009(6) 0.0006(6)
C5 0.0349(11) 0.0245(10) 0.0291(10) -0.0007(8) -0.0039(9) -0.0100(8)
C10 0.0116(7) 0.0141(7) 0.0128(7) -0.0068(6) -0.0010(6) -0.0014(6)
C11 0.0151(8) 0.0175(8) 0.0145(8) -0.0063(6) -0.0013(6) -0.0043(6)
C12 0.0125(8) 0.0240(9) 0.0198(8) -0.0133(7) 0.0040(6) -0.0071(7)
C13 0.0095(7) 0.0199(8) 0.0305(9) -0.0159(7) -0.0015(7) 0.0012(6)
C14 0.0174(8) 0.0135(8) 0.0229(9) -0.0074(7) -0.0064(7) 0.0024(6)
C15 0.0148(8) 0.0144(8) 0.0135(7) -0.0072(6) -0.0010(6) -0.0024(6)
C20 0.0102(7) 0.0123(7) 0.0119(7) -0.0034(6) -0.0018(6) 0.0003(6)
C21 0.0138(7) 0.0153(8) 0.0101(7) -0.0028(6) -0.0004(6) 0.0010(6)
C22 0.0163(8) 0.0179(8) 0.0164(8) -0.0013(6) 0.0030(6) -0.0053(6)
C23 0.0162(8) 0.0171(8) 0.0212(8) -0.0063(7) -0.0029(7) -0.0058(6)
C24 0.0149(8) 0.0187(8) 0.0113(7) -0.0060(6) -0.0025(6) 0.0017(6)
C25 0.0108(7) 0.0137(7) 0.0122(7) -0.0009(6) 0.0005(6) 0.0011(6)
C30 0.0196(8) 0.0126(7) 0.0088(7) -0.0030(6) 0.0016(6) 0.0010(6)
C31 0.0211(8) 0.0171(8) 0.0108(7) -0.0048(6) 0.0006(6) 0.0009(6)
C32 0.0349(10) 0.0189(9) 0.0132(8) -0.0041(7) -0.0065(7) 0.0087(8)
C33 0.0551(13) 0.0114(8) 0.0159(9) -0.0008(7) -0.0052(8) 0.0020(8)
C34 0.0408(11) 0.0155(8) 0.0176(8) -0.0036(7) 0.0004(8) -0.0092(8)
C35 0.0243(9) 0.0175(8) 0.0128(8) -0.0040(6) 0.0002(7) -0.0024(7)
C40 0.0106(7) 0.0195(8) 0.0141(7) -0.0085(6) -0.0032(6) -0.0006(6)
C41 0.0123(7) 0.0195(8) 0.0161(8) -0.0078(6) -0.0037(6) -0.0003(6)
C42 0.0132(8) 0.0286(9) 0.0162(8) -0.0084(7) -0.0007(6) -0.0061(7)
C43 0.0098(8) 0.0303(10) 0.0244(9) -0.0164(8) -0.0003(7) 0.0013(7)
C44 0.0169(8) 0.0205(9) 0.0269(9) -0.0123(7) -0.0070(7) 0.0045(7)
C45 0.0153(8) 0.0188(8) 0.0168(8) -0.0077(6) -0.0032(6) -0.0014(6)
C50 0.0099(7) 0.0139(7) 0.0134(7) -0.0027(6) -0.0035(6) -0.0006(6)
C51 0.0161(8) 0.0150(8) 0.0152(8) -0.0059(6) -0.0021(6) -0.0015(6)
C52 0.0177(8) 0.0188(8) 0.0150(8) -0.0027(6) 0.0024(6) -0.0006(6)
C53 0.0147(8) 0.0152(8) 0.0219(8) 0.0004(6) -0.0040(6) -0.0037(6)
C54 0.0184(8) 0.0152(8) 0.0203(8) -0.0061(6) -0.0063(7) -0.0024(6)
C55 0.0140(8) 0.0178(8) 0.0146(8) -0.0055(6) -0.0030(6) 0.0009(6)
C60 0.0096(7) 0.0163(8) 0.0108(7) -0.0052(6) 0.0009(6) -0.0019(6)
C61 0.0130(7) 0.0153(8) 0.0122(7) -0.0035(6) 0.0007(6) -0.0025(6)
C62 0.0163(8) 0.0257(9) 0.0112(7) -0.0029(6) -0.0033(6) -0.0058(7)
C63 0.0221(9) 0.0227(9) 0.0134(8) -0.0093(7) 0.0012(7) -0.0113(7)
C64 0.0205(8) 0.0148(8) 0.0154(8) -0.0051(6) 0.0046(6) -0.0035(6)
C65 0.0134(8) 0.0182(8) 0.0113(7) -0.0034(6) -0.0001(6) -0.0003(6)
C70 0.0102(7) 0.0193(8) 0.0125(7) -0.0055(6) -0.0019(6) -0.0030(6)
C71 0.0106(7) 0.0217(8) 0.0155(8) -0.0059(6) -0.0017(6) -0.0020(6)
C72 0.0178(8) 0.0210(9) 0.0173(8) -0.0016(7) -0.0029(7) -0.0058(7)
C73 0.0157(8) 0.0305(10) 0.0184(8) -0.0060(7) 0.0023(7) -0.0105(7)
C74 0.0095(7) 0.0300(10) 0.0194(8) -0.0100(7) 0.0021(6) -0.0029(7)
C75 0.0145(8) 0.0195(8) 0.0170(8) -0.0053(6) -0.0024(6) -0.0012(6)
C80 0.0085(7) 0.0147(8) 0.0168(8) -0.0064(6) -0.0022(6) 0.0015(6)
C81 0.0109(7) 0.0194(8) 0.0167(8) -0.0054(6) -0.0019(6) 0.0010(6)
C82 0.0136(8) 0.0233(9) 0.0203(8) -0.0135(7) -0.0042(6) 0.0030(7)
C83 0.0112(8) 0.0160(8) 0.0329(10) -0.0129(7) -0.0051(7) 0.0007(6)
C84 0.0121(8) 0.0162(8) 0.0256(9) -0.0020(7) -0.0012(7) -0.0014(6)
C85 0.0118(7) 0.0171(8) 0.0157(8) -0.0063(6) -0.0011(6) 0.0003(6)
C90 0.0091(7) 0.0172(8) 0.0125(7) -0.0047(6) -0.0005(6) -0.0027(6)
C91 0.0140(8) 0.0154(8) 0.0175(8) -0.0052(6) -0.0018(6) -0.0011(6)
C92 0.0178(8) 0.0193(8) 0.0207(9) -0.0005(7) -0.0060(7) 0.0018(7)
C93 0.0212(9) 0.0287(10) 0.0178(8) -0.0054(7) -0.0103(7) -0.0026(7)
C94 0.0171(8) 0.0198(8) 0.0213(9) -0.0099(7) -0.0041(7) -0.0039(7)
C95 0.0101(7) 0.0157(8) 0.0173(8) -0.0035(6) -0.0015(6) -0.0008(6)
C100 0.0108(7) 0.0150(8) 0.0173(8) -0.0035(6) -0.0015(6) 0.0008(6)
C101 0.0115(7) 0.0177(8) 0.0174(8) -0.0031(6) 0.0012(6) -0.0010(6)
C102 0.0145(8) 0.0217(9) 0.0223(9) -0.0063(7) -0.0005(7) -0.0038(7)
C103 0.0160(8) 0.0305(10) 0.0208(9) -0.0088(7) -0.0034(7) -0.0011(7)
C104 0.0212(9) 0.0256(9) 0.0180(8) 0.0011(7) -0.0040(7) 0.0012(7)
C105 0.0155(8) 0.0177(8) 0.0216(9) 0.0001(7) -0.0022(7) -0.0019(6)
C110 0.0142(8) 0.0105(7) 0.0180(8) -0.0042(6) 0.0007(6) -0.0015(6)
C111 0.0175(8) 0.0151(8) 0.0188(8) -0.0059(6) -0.0009(6) -0.0032(6)
C112 0.0290(10) 0.0190(8) 0.0176(8) -0.0067(7) -0.0030(7) -0.0037(7)
C113 0.0320(10) 0.0228(9) 0.0186(9) -0.0092(7) 0.0070(7) -0.0099(8)
C114 0.0193(9) 0.0217(9) 0.0265(9) -0.0116(7) 0.0084(7) -0.0069(7)
C115 0.0148(8) 0.0145(8) 0.0225(9) -0.0054(6) 0.0007(6) -0.0033(6)
C120 0.0136(8) 0.0160(8) 0.0154(8) 0.0000(6) -0.0006(6) -0.0026(6)
C121 0.0161(8) 0.0224(9) 0.0179(8) -0.0026(7) -0.0010(7) -0.0024(7)
C122 0.0168(9) 0.0327(10) 0.0211(9) -0.0002(8) 0.0040(7) -0.0031(7)
C123 0.0156(8) 0.0320(10) 0.0274(10) 0.0057(8) -0.0008(7) -0.0095(7)
C124 0.0211(9) 0.0216(9) 0.0282(10) -0.0001(7) -0.0058(7) -0.0095(7)
C125 0.0169(8) 0.0189(8) 0.0209(9) -0.0028(7) -0.0020(7) -0.0041(7)
Al1 0.0086(2) 0.0112(2) 0.0097(2) -0.00370(17) -0.00070(16) -0.00090(17)
F1 0.0135(5) 0.0127(4) 0.0185(5) -0.0038(4) -0.0004(4) -0.0024(4)
F11 0.0199(5) 0.0218(5) 0.0138(5) -0.0016(4) 0.0024(4) -0.0051(4)
F12 0.0155(5) 0.0339(6) 0.0235(5) -0.0138(5) 0.0081(4) -0.0082(4)
F13 0.0120(5) 0.0258(6) 0.0467(7) -0.0162(5) 0.0021(5) 0.0038(4)
F14 0.0220(5) 0.0170(5) 0.0301(6) -0.0062(4) -0.0077(4) 0.0073(4)
F15 0.0181(5) 0.0160(5) 0.0145(5) -0.0018(4) 0.0010(4) 0.0015(4)
F21 0.0204(5) 0.0234(5) 0.0096(4) -0.0031(4) 0.0012(4) -0.0052(4)
F22 0.0311(6) 0.0324(6) 0.0200(5) -0.0023(5) 0.0063(5) -0.0197(5)
F23 0.0321(6) 0.0303(6) 0.0259(6) -0.0115(5) -0.0006(5) -0.0184(5)
F24 0.0215(5) 0.0271(5) 0.0122(5) -0.0097(4) -0.0015(4) -0.0047(4)
F25 0.0160(5) 0.0199(5) 0.0100(4) -0.0022(4) 0.0018(4) -0.0033(4)
F31 0.0164(5) 0.0216(5) 0.0208(5) -0.0018(4) -0.0034(4) 0.0030(4)
F32 0.0471(7) 0.0246(6) 0.0220(6) -0.0047(5) -0.0164(5) 0.0162(5)
F33 0.0833(11) 0.0135(5) 0.0341(7) 0.0035(5) -0.0206(7) -0.0012(6)
F34 0.0556(8) 0.0194(6) 0.0337(7) -0.0018(5) -0.0047(6) -0.0183(5)
F35 0.0217(5) 0.0207(5) 0.0241(5) -0.0053(4) -0.0037(4) -0.0062(4)
F41 0.0144(5) 0.0193(5) 0.0203(5) -0.0020(4) -0.0006(4) -0.0023(4)
F42 0.0146(5) 0.0383(6) 0.0241(6) -0.0051(5) 0.0054(4) -0.0069(5)
F43 0.0122(5) 0.0393(7) 0.0387(7) -0.0199(5) 0.0050(5) 0.0015(5)
F44 0.0204(6) 0.0236(6) 0.0442(7) -0.0115(5) -0.0027(5) 0.0092(4)
F45 0.0195(5) 0.0176(5) 0.0245(5) -0.0020(4) -0.0025(4) 0.0026(4)
F51 0.0255(6) 0.0226(5) 0.0205(5) -0.0129(4) 0.0084(4) -0.0100(4)
F52 0.0330(6) 0.0267(6) 0.0233(6) -0.0078(5) 0.0136(5) -0.0114(5)
F53 0.0239(5) 0.0191(5) 0.0283(6) -0.0004(4) 0.0003(4) -0.0098(4)
F54 0.0300(6) 0.0211(5) 0.0285(6) -0.0124(4) -0.0025(5) -0.0102(4)
F55 0.0224(5) 0.0241(5) 0.0140(5) -0.0094(4) 0.0004(4) -0.0054(4)
F61 0.0192(5) 0.0167(5) 0.0163(5) -0.0015(4) -0.0057(4) 0.0002(4)
F62 0.0284(6) 0.0310(6) 0.0171(5) -0.0035(4) -0.0127(4) -0.0060(5)
F63 0.0424(7) 0.0268(6) 0.0214(5) -0.0112(5) -0.0055(5) -0.0160(5)
F64 0.0392(7) 0.0133(5) 0.0231(5) -0.0065(4) 0.0006(5) -0.0021(4)
F65 0.0257(5) 0.0175(5) 0.0199(5) -0.0048(4) -0.0084(4) 0.0053(4)
F71 0.0151(5) 0.0201(5) 0.0236(5) 0.0004(4) 0.0029(4) 0.0022(4)
F72 0.0255(6) 0.0230(6) 0.0333(6) 0.0056(5) 0.0039(5) -0.0063(5)
F73 0.0217(6) 0.0386(7) 0.0326(6) -0.0005(5) 0.0114(5) -0.0127(5)
F74 0.0134(5) 0.0373(7) 0.0341(6) -0.0089(5) 0.0094(4) 0.0010(5)
F75 0.0163(5) 0.0215(5) 0.0269(6) -0.0039(4) 0.0026(4) 0.0036(4)
F81 0.0254(6) 0.0281(6) 0.0134(5) -0.0047(4) -0.0015(4) -0.0062(4)
F82 0.0286(6) 0.0345(6) 0.0236(6) -0.0191(5) -0.0062(5) -0.0012(5)
F83 0.0234(6) 0.0197(5) 0.0451(7) -0.0174(5) -0.0058(5) -0.0045(4)
F84 0.0268(6) 0.0214(5) 0.0327(6) -0.0004(5) 0.0007(5) -0.0105(4)
F85 0.0213(5) 0.0224(5) 0.0136(5) -0.0048(4) 0.0013(4) -0.0056(4)
F91 0.0202(5) 0.0151(5) 0.0222(5) -0.0068(4) -0.0071(4) 0.0036(4)
F92 0.0303(6) 0.0244(6) 0.0275(6) -0.0016(5) -0.0163(5) 0.0058(5)
F93 0.0449(7) 0.0353(7) 0.0288(6) -0.0097(5) -0.0259(6) 0.0013(6)
F94 0.0327(6) 0.0236(6) 0.0336(6) -0.0163(5) -0.0156(5) -0.0009(5)
F95 0.0175(5) 0.0134(5) 0.0249(5) -0.0055(4) -0.0073(4) -0.0002(4)
O1 0.0127(5) 0.0144(5) 0.0087(5) -0.0044(4) -0.0007(4) 0.0006(4)
O2 0.0106(5) 0.0175(6) 0.0102(5) -0.0035(4) -0.0026(4) 0.0001(4)
O3 0.0086(5) 0.0139(5) 0.0141(5) -0.0053(4) -0.0006(4) 0.0004(4)
Cl1 0.0328(3) 0.0613(4) 0.0334(3) 0.0133(3) -0.0053(2) -0.0122(3)
Cl2 0.0280(2) 0.0286(2) 0.0449(3) -0.0146(2) -0.0096(2) 0.00186(19)

loop_
_atom_type_symbol
_atom_type_description
_atom_type_scat_dispersion_real
_atom_type_scat_dispersion_imag
_atom_type_scat_source
C C 0.0033 0.0016 'International Tables Vol C Tables 4.2.6.8 and 6.1.1.4'
H H 0.0000 0.0000 'International Tables Vol C Tables 4.2.6.8 and 6.1.1.4'
Al Al 0.0645 0.0514 'International Tables Vol C Tables 4.2.6.8 and 6.1.1.4'
F F 0.0171 0.0103 'International Tables Vol C Tables 4.2.6.8 and 6.1.1.4'
O O 0.0106 0.0060 'International Tables Vol C Tables 4.2.6.8 and 6.1.1.4'
Cl Cl 0.1484 0.1585 'International Tables Vol C Tables 4.2.6.8 and 6.1.1.4'

loop_
_geom_angle_atom_site_label_1
_geom_angle_atom_site_label_2
_geom_angle_atom_site_label_3
_geom_angle
O1 C1 C30 106.94(12)
O1 C1 C20 112.35(13)
C30 C1 C20 113.20(13)
O1 C1 C10 108.40(12)
C30 C1 C10 112.84(13)
C20 C1 C10 103.11(12)
O2 C2 C50 104.95(12)
O2 C2 C60 111.76(13)
C50 C2 C60 112.46(13)
O2 C2 C40 111.16(13)
C50 C2 C40 113.49(13)
C60 C2 C40 103.25(12)
O3 C3 C80 107.83(12)
O3 C3 C70 112.85(13)
C80 C3 C70 111.68(12)
O3 C3 C90 107.63(12)
C80 C3 C90 113.92(13)
C70 C3 C90 102.93(12)
C100 C4 C110 121.28(15)
C100 C4 C120 119.14(15)
C110 C4 C120 119.58(15)
Cl1 C5 Cl2 112.03(11)
C11 C10 C15 115.03(15)
C11 C10 C1 127.15(15)
C15 C10 C1 117.74(14)
F11 C11 C12 115.43(15)
F11 C11 C10 121.90(15)
C12 C11 C10 122.67(16)
F12 C12 C13 120.40(15)
F12 C12 C11 119.40(16)
C13 C12 C11 120.20(16)
F13 C13 C12 120.73(16)
F13 C13 C14 120.40(17)
C12 C13 C14 118.87(15)
F14 C14 C13 120.31(15)
F14 C14 C15 119.32(16)
C13 C14 C15 120.37(16)
F15 C15 C14 116.03(15)
F15 C15 C10 121.14(14)
C14 C15 C10 122.81(15)
C21 C20 C25 115.06(14)
C21 C20 C1 124.50(14)
C25 C20 C1 120.32(14)
F21 C21 C22 115.20(14)
F21 C21 C20 123.04(14)
C22 C21 C20 121.76(15)
F22 C22 C23 119.34(15)
F22 C22 C21 119.52(15)
C23 C22 C21 121.13(15)
F23 C23 C22 120.19(15)
F23 C23 C24 120.78(15)
C22 C23 C24 119.02(15)
F24 C24 C23 120.15(15)
F24 C24 C25 120.64(15)
C23 C24 C25 119.20(15)
F25 C25 C24 117.22(14)
F25 C25 C20 118.96(14)
C24 C25 C20 123.82(15)
C31 C30 C35 115.21(15)
C31 C30 C1 125.10(15)
C35 C30 C1 118.85(15)
F31 C31 C30 121.95(15)
F31 C31 C32 115.43(16)
C30 C31 C32 122.62(17)
F32 C32 C33 120.22(16)
F32 C32 C31 119.66(18)
C33 C32 C31 120.10(17)
F33 C33 C32 120.34(19)
F33 C33 C34 120.33(19)
C32 C33 C34 119.31(17)
F34 C34 C33 120.05(17)
F34 C34 C35 120.33(18)
C33 C34 C35 119.61(18)
F35 C35 C34 116.70(16)
F35 C35 C30 120.27(15)
C34 C35 C30 123.03(17)
C45 C40 C41 114.97(15)
C45 C40 C2 127.38(15)
C41 C40 C2 117.61(14)
F41 C41 C42 116.20(15)
F41 C41 C40 120.59(14)
C42 C41 C40 123.19(16)
F42 C42 C43 120.14(15)
F42 C42 C41 120.23(16)
C43 C42 C41 119.62(17)
F43 C43 C44 120.96(17)
F43 C43 C42 119.87(17)
C44 C43 C42 119.15(16)
F44 C44 C43 120.14(16)
F44 C44 C45 119.61(17)
C43 C44 C45 120.24(17)
F45 C45 C44 115.25(15)
F45 C45 C40 122.04(15)
C44 C45 C40 122.71(17)
C51 C50 C55 114.86(15)
C51 C50 C2 125.15(14)
C55 C50 C2 119.26(14)
F51 C51 C52 115.78(14)
F51 C51 C50 121.40(15)
C52 C51 C50 122.81(15)
F52 C52 C53 119.67(15)
F52 C52 C51 120.35(15)
C53 C52 C51 119.98(15)
F53 C53 C52 120.45(16)
F53 C53 C54 120.37(15)
C52 C53 C54 119.18(16)
F54 C54 C55 120.44(15)
F54 C54 C53 119.86(15)
C55 C54 C53 119.69(15)
F55 C55 C54 116.68(14)
F55 C55 C50 119.88(15)
C54 C55 C50 123.44(15)
C65 C60 C61 115.07(14)
C65 C60 C2 124.38(14)
C61 C60 C2 120.39(14)
F61 C61 C62 117.33(15)
F61 C61 C60 119.10(14)
C62 C61 C60 123.57(15)
F62 C62 C63 120.02(15)
F62 C62 C61 120.66(16)
C63 C62 C61 119.32(16)
F63 C63 C64 120.54(16)
F63 C63 C62 120.26(16)
C64 C63 C62 119.20(15)
F64 C64 C63 119.87(15)
F64 C64 C65 119.54(16)
C63 C64 C65 120.59(16)
F65 C65 C64 114.96(15)
F65 C65 C60 122.83(14)
C64 C65 C60 122.21(15)
C71 C70 C75 115.23(15)
C71 C70 C3 125.08(14)
C75 C70 C3 119.56(15)
F71 C71 C72 115.12(15)
F71 C71 C70 122.91(15)
C72 C71 C70 121.97(15)
F72 C72 C73 119.81(16)
F72 C72 C71 119.47(16)
C73 C72 C71 120.70(17)
F73 C73 C74 120.51(16)
F73 C73 C72 120.68(17)
C74 C73 C72 118.80(16)
F74 C74 C75 120.29(17)
F74 C74 C73 120.10(16)
C75 C74 C73 119.61(16)
F75 C75 C74 116.68(15)
F75 C75 C70 119.63(15)
C74 C75 C70 123.68(16)
C85 C80 C81 114.78(15)
C85 C80 C3 120.21(14)
C81 C80 C3 124.16(15)
F81 C81 C82 115.30(15)
F81 C81 C80 121.82(15)
C82 C81 C80 122.86(16)
F82 C82 C83 120.03(15)
F82 C82 C81 119.75(16)
C83 C82 C81 120.19(16)
F83 C83 C82 120.95(16)
F83 C83 C84 120.16(17)
C82 C83 C84 118.86(15)
F84 C84 C85 120.05(16)
F84 C84 C83 120.20(15)
C85 C84 C83 119.74(16)
F85 C85 C84 116.09(15)
F85 C85 C80 120.46(14)
C84 C85 C80 123.45(15)
C91 C90 C95 114.68(14)
C91 C90 C3 127.82(14)
C95 C90 C3 117.47(14)
F91 C91 C90 121.47(14)
F91 C91 C92 115.25(15)
C90 C91 C92 123.27(15)
F92 C92 C93 120.29(16)
F92 C92 C91 119.89(16)
C93 C92 C91 119.82(16)
F93 C93 C94 120.79(16)
F93 C93 C92 120.35(16)
C94 C93 C92 118.85(16)
F94 C94 C93 120.38(15)
F94 C94 C95 119.28(16)
C93 C94 C95 120.33(16)
F95 C95 C94 116.12(14)
F95 C95 C90 121.02(14)
C94 C95 C90 122.84(15)
C105 C100 C101 118.74(15)
C105 C100 C4 120.22(15)
C101 C100 C4 121.02(15)
C102 C101 C100 120.18(16)
C101 C102 C103 120.09(17)
C104 C103 C102 120.74(17)
C105 C104 C103 120.01(17)
C104 C105 C100 120.23(16)
C111 C110 C115 118.84(16)
C111 C110 C4 120.14(15)
C115 C110 C4 121.01(15)
C112 C111 C110 120.32(16)
C111 C112 C113 119.63(18)
C114 C113 C112 120.95(17)
C115 C114 C113 119.89(17)
C114 C115 C110 120.29(17)
C125 C120 C121 119.28(15)
C125 C120 C4 120.23(15)
C121 C120 C4 120.46(15)
C122 C121 C120 119.87(17)
C121 C122 C123 119.96(17)
C122 C123 C124 120.95(17)
C125 C124 C123 119.69(17)
C124 C125 C120 120.17(17)
F1 Al1 O2 113.38(6)
F1 Al1 O3 106.48(5)
O2 Al1 O3 109.10(6)
F1 Al1 O1 108.99(5)
O2 Al1 O1 107.41(6)
O3 Al1 O1 111.55(6)
C1 O1 Al1 137.20(10)
C2 O2 Al1 152.31(10)
C3 O3 Al1 140.80(10)

loop_
_geom_bond_atom_site_label_1
_geom_bond_atom_site_label_2
_geom_bond_distance
C1 O1 1.3779(18)
C1 C30 1.543(2)
C1 C20 1.556(2)
C1 C10 1.564(2)
C2 O2 1.3709(19)
C2 C50 1.547(2)
C2 C60 1.554(2)
C2 C40 1.567(2)
C3 O3 1.3791(18)
C3 C80 1.548(2)
C3 C70 1.554(2)
C3 C90 1.564(2)
C4 C100 1.440(2)
C4 C110 1.440(2)
C4 C120 1.446(2)
C5 Cl1 1.752(2)
C5 Cl2 1.763(2)
C10 C11 1.393(2)
C10 C15 1.395(2)
C11 F11 1.341(2)
C11 C12 1.390(2)
C12 F12 1.338(2)
C12 C13 1.372(3)
C13 F13 1.3386(19)
C13 C14 1.375(3)
C14 F14 1.345(2)
C14 C15 1.381(2)
C15 F15 1.3361(19)
C20 C21 1.388(2)
C20 C25 1.398(2)
C21 F21 1.3310(18)
C21 C22 1.384(2)
C22 F22 1.3387(19)
C22 C23 1.372(2)
C23 F23 1.3368(19)
C23 C24 1.373(2)
C24 F24 1.3404(18)
C24 C25 1.375(2)
C25 F25 1.3462(18)
C30 C31 1.383(2)
C30 C35 1.395(2)
C31 F31 1.344(2)
C31 C32 1.384(2)
C32 F32 1.342(2)
C32 C33 1.370(3)
C33 F33 1.340(2)
C33 C34 1.374(3)
C34 F34 1.345(2)
C34 C35 1.376(2)
C35 F35 1.344(2)
C40 C45 1.389(2)
C40 C41 1.393(2)
C41 F41 1.339(2)
C41 C42 1.382(2)
C42 F42 1.340(2)
C42 C43 1.377(3)
C43 F43 1.3433(19)
C43 C44 1.372(3)
C44 F44 1.341(2)
C44 C45 1.384(2)
C45 F45 1.341(2)
C50 C51 1.389(2)
C50 C55 1.393(2)
C51 F51 1.3438(18)
C51 C52 1.387(2)
C52 F52 1.3384(19)
C52 C53 1.374(2)
C53 F53 1.3394(19)
C53 C54 1.376(2)
C54 F54 1.3368(19)
C54 C55 1.376(2)
C55 F55 1.3366(19)
C60 C65 1.387(2)
C60 C61 1.393(2)
C61 F61 1.3469(19)
C61 C62 1.377(2)
C62 F62 1.3407(19)
C62 C63 1.376(3)
C63 F63 1.3392(19)
C63 C64 1.369(3)
C64 F64 1.337(2)
C64 C65 1.385(2)
C65 F65 1.3420(19)
C70 C71 1.389(2)
C70 C75 1.393(2)
C71 F71 1.3339(19)
C71 C72 1.388(2)
C72 F72 1.342(2)
C72 C73 1.378(3)
C73 F73 1.334(2)
C73 C74 1.375(3)
C74 F74 1.341(2)
C74 C75 1.374(2)
C75 F75 1.344(2)
C80 C85 1.385(2)
C80 C81 1.391(2)
C81 F81 1.342(2)
C81 C82 1.385(2)
C82 F82 1.3368(19)
C82 C83 1.368(3)
C83 F83 1.3354(19)
C83 C84 1.381(3)
C84 F84 1.342(2)
C84 C85 1.378(2)
C85 F85 1.3421(19)
C90 C91 1.386(2)
C90 C95 1.396(2)
C91 F91 1.3465(19)
C91 C92 1.387(2)
C92 F92 1.339(2)
C92 C93 1.375(3)
C93 F93 1.337(2)
C93 C94 1.374(3)
C94 F94 1.3414(19)
C94 C95 1.379(2)
C95 F95 1.3385(19)
C100 C105 1.412(2)
C100 C101 1.413(2)
C101 C102 1.379(2)
C102 C103 1.389(3)
C103 C104 1.385(3)
C104 C105 1.382(3)
C110 C111 1.408(2)
C110 C115 1.409(2)
C111 C112 1.381(2)
C112 C113 1.389(3)
C113 C114 1.384(3)
C114 C115 1.377(2)
C120 C125 1.406(2)
C120 C121 1.411(2)
C121 C122 1.383(2)
C122 C123 1.386(3)
C123 C124 1.390(3)
C124 C125 1.383(2)
Al1 F1 1.6826(10)
Al1 O2 1.7262(12)
Al1 O3 1.7449(12)
Al1 O1 1.7450(12)

loop_
_platon_squeeze_void_nr
_platon_squeeze_void_average_x
_platon_squeeze_void_average_y
_platon_squeeze_void_average_z
_platon_squeeze_void_volume
_platon_squeeze_void_count_electrons
_platon_squeeze_void_content
1 0.000 0.000 0.500 152 35 ' '
